data_4332240
loop_
_publ_author_name
'Lin, Ronger'
'Yip, John H. K.'

_publ_section_title
;
 Self-Assembly, Structures, and Solution Dynamics of Emissive Silver
 Metallacycles and Helices
;
_journal_issue 11
_journal_name_full 'Inorganic Chemistry'
_journal_page_first 4423
_journal_page_last 4430
_journal_paper_doi 10.1021/ic060140v
_journal_volume 45
_journal_year 2006
_chemical_formula_sum 'C131 H127 Ag3 B3 F12 O5 P6'
_chemical_formula_weight 2551.19
_chemical_name_systematic
; 
 ? 
;
_space_group_IT_number 9
_symmetry_cell_setting monoclinic
_symmetry_space_group_name_Hall 'C -2yc'
_symmetry_space_group_name_H-M 'C 1 c 1'
_atom_sites_solution_hydrogens geom
_atom_sites_solution_primary direct
_atom_sites_solution_secondary difmap
_audit_creation_method SHELXL-97
_cell_angle_alpha 90.00
_cell_angle_beta 111.148(2)
_cell_angle_gamma 90.00
_cell_formula_units_Z 4
_cell_length_a 15.7878(14)
_cell_length_b 39.138(4)
_cell_length_c 21.1625(17)
_cell_measurement_reflns_used 3912
_cell_measurement_temperature 223(2)
_cell_measurement_theta_max 18.42
_cell_measurement_theta_min 2.32
_cell_volume 12195.7(19)
_computing_cell_refinement 'Bruker SMART'
_computing_data_collection 'Bruker SMART'
_computing_data_reduction 'Bruker SAINT'
_computing_molecular_graphics 'Bruker SHELXTL'
_computing_publication_material 'Bruker SHELXTL'
_computing_structure_refinement 'SHELXL-97 (Sheldrick, 1997)'
_computing_structure_solution 'SHELXS-97 (Sheldrick, 1990)'
_diffrn_ambient_temperature 223(2)
_diffrn_measured_fraction_theta_full 1.000
_diffrn_measured_fraction_theta_max 1.000
_diffrn_measurement_device_type 'CCD area detector'
_diffrn_measurement_method 'phi and omega scans'
_diffrn_radiation_monochromator graphite
_diffrn_radiation_source 'fine-focus sealed tube'
_diffrn_radiation_type MoK\a
_diffrn_radiation_wavelength 0.71073
_diffrn_reflns_av_R_equivalents 0.0609
_diffrn_reflns_av_sigmaI/netI 0.0968
_diffrn_reflns_limit_h_max 18
_diffrn_reflns_limit_h_min -18
_diffrn_reflns_limit_k_max 45
_diffrn_reflns_limit_k_min -46
_diffrn_reflns_limit_l_max 19
_diffrn_reflns_limit_l_min -25
_diffrn_reflns_number 35625
_diffrn_reflns_theta_full 25.00
_diffrn_reflns_theta_max 25.00
_diffrn_reflns_theta_min 1.47
_exptl_absorpt_coefficient_mu 0.627
_exptl_absorpt_correction_T_max 0.9173
_exptl_absorpt_correction_T_min 0.8341
_exptl_absorpt_correction_type 'Sadabs, (Sheldrick 2001)'
_exptl_crystal_colour Yellow
_exptl_crystal_density_diffrn 1.389
_exptl_crystal_density_meas 0
_exptl_crystal_density_method 'not measured'
_exptl_crystal_description 'Long Rod'
_exptl_crystal_F_000 5228
_exptl_crystal_size_max 0.30
_exptl_crystal_size_mid 0.20
_exptl_crystal_size_min 0.14
_refine_diff_density_max 0.891
_refine_diff_density_min -0.412
_refine_diff_density_rms 0.080
_refine_ls_abs_structure_details 'Flack H D (1983), Acta Cryst. A39, 876-881'
_refine_ls_abs_structure_Flack 0.23(3)
_refine_ls_extinction_method none
_refine_ls_goodness_of_fit_ref 0.966
_refine_ls_hydrogen_treatment mixed
_refine_ls_matrix_type full
_refine_ls_number_parameters 1181
_refine_ls_number_reflns 17538
_refine_ls_number_restraints 108
_refine_ls_restrained_S_all 0.977
_refine_ls_R_factor_all 0.1134
_refine_ls_R_factor_gt 0.0660
_refine_ls_shift/su_max 0.001
_refine_ls_shift/su_mean 0.000
_refine_ls_structure_factor_coef Fsqd
_refine_ls_weighting_details 'calc w=1/[\s^2^(Fo^2^)+(0.0897P)^2^+0.0000P] where P=(Fo^2^+2Fc^2^)/3'
_refine_ls_weighting_scheme calc
_refine_ls_wR_factor_gt 0.1513
_refine_ls_wR_factor_ref 0.1727
_reflns_number_gt 10956
_reflns_number_total 17538
_reflns_threshold_expression >2sigma(I)
_cod_data_source_file ic060140vsup6.cif
_cod_data_source_block 1310a
_cod_depositor_comments
;
The following automatic conversions were performed:

'_symmetry_cell_setting' value 'Monoclinic' changed to 'monoclinic'
according to /home/saulius/struct/CIF-dictionaries/cif_core.dic
dictionary named 'cif_core.dic' version 2.4.2 from 2011-04-26.

Automatic conversion script
Id: cif_fix_values 1891 2012-01-12 08:04:46Z andrius 
;
_cod_original_sg_symbol_H-M Cc
_cod_database_code 4332240

loop_
_symmetry_equiv_pos_as_xyz
'x, y, z'
'x, -y, z+1/2'
'x+1/2, y+1/2, z'
'x+1/2, -y+1/2, z+1/2'

loop_
_atom_site_label
_atom_site_type_symbol
_atom_site_fract_x
_atom_site_fract_y
_atom_site_fract_z
_atom_site_U_iso_or_equiv
_atom_site_adp_type
_atom_site_occupancy
_atom_site_symmetry_multiplicity
_atom_site_calc_flag
_atom_site_refinement_flags
_atom_site_disorder_assembly
_atom_site_disorder_group
Ag1 Ag -0.05477(6) 0.89226(2) 0.52777(4) 0.0696(2) Uani 1 1 d . . .
Ag2 Ag 0.44917(6) 0.85104(2) 0.53011(4) 0.0714(2) Uani 1 1 d . . .
Ag3 Ag 0.37604(5) 0.88407(2) 0.89880(4) 0.0667(2) Uani 1 1 d . . .
P1 P -0.03844(17) 0.93818(6) 0.60650(11) 0.0526(6) Uani 1 1 d . . .
P2 P -0.03468(16) 0.84777(7) 0.45571(12) 0.0537(6) Uani 1 1 d . . .
P3 P 0.35456(17) 0.89086(7) 0.44794(12) 0.0535(6) Uani 1 1 d . . .
P4 P 0.50991(18) 0.81094(7) 0.62086(13) 0.0576(6) Uani 1 1 d . . .
P5 P 0.50435(17) 0.90378(7) 0.87150(13) 0.0601(7) Uani 1 1 d . . .
P6 P 0.22401(16) 0.86265(7) 0.87688(12) 0.0537(6) Uani 1 1 d . . .
C1 C 0.0246(6) 0.9229(2) 0.6926(4) 0.046(2) Uani 1 1 d . . .
C2 C 0.0006(6) 0.8885(2) 0.7065(4) 0.051(2) Uani 1 1 d . . .
C3 C -0.0830(6) 0.8719(3) 0.6628(4) 0.058(3) Uani 1 1 d . . .
H3A H -0.1220 0.8837 0.6246 0.070 Uiso 1 1 calc R . .
C4 C -0.1049(7) 0.8405(3) 0.6758(5) 0.070(3) Uani 1 1 d . . .
H4A H -0.1590 0.8303 0.6470 0.084 Uiso 1 1 calc R . .
C5 C -0.0493(7) 0.8232(3) 0.7308(6) 0.076(3) Uani 1 1 d . . .
H5A H -0.0655 0.8009 0.7385 0.091 Uiso 1 1 calc R . .
C6 C 0.0287(7) 0.8367(3) 0.7749(5) 0.070(3) Uani 1 1 d . . .
H6A H 0.0647 0.8239 0.8127 0.084 Uiso 1 1 calc R . .
C7 C 0.0565(6) 0.8708(2) 0.7642(5) 0.049(2) Uani 1 1 d . . .
C8 C 0.1349(6) 0.8859(2) 0.8097(4) 0.045(2) Uani 1 1 d . . .
C9 C 0.1496(6) 0.9218(2) 0.8025(4) 0.050(2) Uani 1 1 d . . .
C10 C 0.2172(7) 0.9402(3) 0.8547(5) 0.060(3) Uani 1 1 d . . .
H10A H 0.2525 0.9289 0.8947 0.072 Uiso 1 1 calc R . .
C11 C 0.2314(7) 0.9741(3) 0.8472(5) 0.068(3) Uani 1 1 d . . .
H11A H 0.2771 0.9859 0.8815 0.082 Uiso 1 1 calc R . .
C12 C 0.1771(8) 0.9912(3) 0.7878(5) 0.068(3) Uani 1 1 d . . .
H12A H 0.1869 1.0146 0.7826 0.082 Uiso 1 1 calc R . .
C13 C 0.1120(7) 0.9746(3) 0.7391(5) 0.058(3) Uani 1 1 d . . .
H13A H 0.0766 0.9867 0.7002 0.070 Uiso 1 1 calc R . .
C14 C 0.0942(6) 0.9396(3) 0.7435(4) 0.053(2) Uani 1 1 d . . .
C15 C 0.0665(6) 0.8571(2) 0.4354(4) 0.050(2) Uani 1 1 d . . .
C16 C 0.0786(6) 0.8922(3) 0.4221(4) 0.052(2) Uani 1 1 d . . .
C17 C 0.0093(7) 0.9169(3) 0.4081(5) 0.066(3) Uani 1 1 d . . .
H17A H -0.0480 0.9095 0.4066 0.079 Uiso 1 1 calc R . .
C18 C 0.0187(7) 0.9497(3) 0.3971(5) 0.072(3) Uani 1 1 d . . .
H18A H -0.0302 0.9649 0.3881 0.086 Uiso 1 1 calc R . .
C19 C 0.1058(8) 0.9612(3) 0.3992(6) 0.081(3) Uani 1 1 d . . .
H19A H 0.1154 0.9844 0.3923 0.097 Uiso 1 1 calc R . .
C20 C 0.1735(8) 0.9386(3) 0.4112(5) 0.072(3) Uani 1 1 d . . .
H20A H 0.2298 0.9467 0.4118 0.086 Uiso 1 1 calc R . .
C21 C 0.1658(6) 0.9037(2) 0.4229(4) 0.050(2) Uani 1 1 d . . .
C22 C 0.2362(6) 0.8794(3) 0.4305(4) 0.054(2) Uani 1 1 d . . .
C23 C 0.2169(6) 0.8444(2) 0.4288(4) 0.051(2) Uani 1 1 d . . .
C24 C 0.2748(7) 0.8191(3) 0.4192(5) 0.058(2) Uani 1 1 d . . .
H24A H 0.3286 0.8260 0.4135 0.070 Uiso 1 1 calc R . .
C25 C 0.2569(7) 0.7864(3) 0.4177(5) 0.069(3) Uani 1 1 d . . .
H25A H 0.2982 0.7705 0.4123 0.083 Uiso 1 1 calc R . .
C26 C 0.1767(7) 0.7754(3) 0.4243(6) 0.069(3) Uani 1 1 d . . .
H26A H 0.1652 0.7518 0.4242 0.083 Uiso 1 1 calc R . .
C27 C 0.1156(7) 0.7974(3) 0.4307(4) 0.057(2) Uani 1 1 d . . .
H27A H 0.0616 0.7891 0.4342 0.068 Uiso 1 1 calc R . .
C28 C 0.1306(6) 0.8323(2) 0.4324(4) 0.049(2) Uani 1 1 d . . .
C29 C 0.5307(6) 0.8333(2) 0.7019(4) 0.052(2) Uani 1 1 d . . .
C30 C 0.5641(6) 0.8656(3) 0.7066(5) 0.055(2) Uani 1 1 d . . .
C31 C 0.6041(7) 0.8793(3) 0.6603(5) 0.068(3) Uani 1 1 d . . .
H31A H 0.6080 0.8652 0.6254 0.082 Uiso 1 1 calc R . .
C32 C 0.6359(8) 0.9113(3) 0.6653(6) 0.081(3) Uani 1 1 d . . .
H32A H 0.6629 0.9186 0.6346 0.097 Uiso 1 1 calc R . .
C33 C 0.6309(8) 0.9340(3) 0.7132(6) 0.078(3) Uani 1 1 d . . .
H33A H 0.6490 0.9569 0.7132 0.093 Uiso 1 1 calc R . .
C34 C 0.5978(8) 0.9219(3) 0.7619(6) 0.085(4) Uani 1 1 d . . .
H34A H 0.5997 0.9365 0.7977 0.102 Uiso 1 1 calc R . .
C35 C 0.5612(6) 0.8885(3) 0.7599(5) 0.056(2) Uani 1 1 d . . .
C36 C 0.5299(6) 0.8761(3) 0.8084(5) 0.058(3) Uani 1 1 d . . .
C37 C 0.5137(6) 0.8413(3) 0.8121(5) 0.054(2) Uani 1 1 d . . .
C38 C 0.5028(7) 0.8261(3) 0.8712(5) 0.064(3) Uani 1 1 d . . .
H38A H 0.5053 0.8400 0.9081 0.077 Uiso 1 1 calc R . .
C39 C 0.4895(8) 0.7929(3) 0.8734(5) 0.075(3) Uani 1 1 d . . .
H39A H 0.4838 0.7837 0.9127 0.090 Uiso 1 1 calc R . .
C40 C 0.4838(7) 0.7715(3) 0.8220(6) 0.077(3) Uani 1 1 d . . .
H40A H 0.4721 0.7481 0.8251 0.092 Uiso 1 1 calc R . .
C41 C 0.4954(7) 0.7843(3) 0.7638(5) 0.064(3) Uani 1 1 d . . .
H41A H 0.4906 0.7693 0.7279 0.076 Uiso 1 1 calc R . .
C42 C 0.5141(6) 0.8192(3) 0.7580(5) 0.055(2) Uani 1 1 d . . .
C1A C -0.1401(4) 0.95788(17) 0.6091(4) 0.063(3) Uani 1 1 d G . .
C2A C -0.2199(5) 0.95432(19) 0.5531(3) 0.075(3) Uani 1 1 d G . .
H2AA H -0.2205 0.9410 0.5160 0.090 Uiso 1 1 calc R . .
C3A C -0.2988(4) 0.9705(2) 0.5520(4) 0.094(4) Uani 1 1 d G . .
H3AA H -0.3528 0.9681 0.5142 0.113 Uiso 1 1 calc R . .
C4A C -0.2980(5) 0.9902(2) 0.6069(5) 0.110(5) Uani 1 1 d G . .
H4AA H -0.3514 1.0011 0.6061 0.132 Uiso 1 1 calc R . .
C5A C -0.2182(6) 0.99373(19) 0.6628(4) 0.099(4) Uani 1 1 d G . .
H5AA H -0.2176 1.0071 0.6999 0.119 Uiso 1 1 calc R . .
C6A C -0.1393(5) 0.97759(18) 0.6639(3) 0.076(3) Uani 1 1 d G . .
H6AA H -0.0853 0.9800 0.7018 0.091 Uiso 1 1 calc R . .
C1B C 0.0228(5) 0.97224(16) 0.5835(4) 0.066(3) Uani 1 1 d G . .
C2B C 0.1089(5) 0.96557(18) 0.5826(4) 0.075(3) Uani 1 1 d G . .
H2BA H 0.1353 0.9439 0.5954 0.090 Uiso 1 1 calc R . .
C3B C 0.1557(5) 0.9909(3) 0.5627(5) 0.107(5) Uani 1 1 d G . .
H3BA H 0.2139 0.9864 0.5620 0.128 Uiso 1 1 calc R . .
C4B C 0.1166(7) 1.0229(2) 0.5437(5) 0.132(6) Uani 1 1 d G . .
H4BA H 0.1483 1.0400 0.5303 0.158 Uiso 1 1 calc R . .
C5B C 0.0305(7) 1.02956(16) 0.5447(5) 0.111(5) Uani 1 1 d G . .
H5BA H 0.0041 1.0512 0.5318 0.133 Uiso 1 1 calc R . .
C6B C -0.0163(5) 1.00423(19) 0.5645(4) 0.076(3) Uani 1 1 d G . .
H6BA H -0.0745 1.0087 0.5652 0.092 Uiso 1 1 calc R . .
C1C C -0.0222(4) 0.80910(15) 0.5043(3) 0.055(2) Uani 1 1 d G . .
C2C C -0.0740(4) 0.78005(18) 0.4789(3) 0.071(3) Uani 1 1 d G . .
H2CA H -0.1144 0.7795 0.4336 0.085 Uiso 1 1 calc R . .
C3C C -0.0661(5) 0.75180(15) 0.5205(4) 0.083(3) Uani 1 1 d G . .
H3CA H -0.1011 0.7322 0.5033 0.099 Uiso 1 1 calc R . .
C4C C -0.0064(6) 0.75260(19) 0.5874(4) 0.094(4) Uani 1 1 d G . .
H4CA H -0.0010 0.7335 0.6155 0.113 Uiso 1 1 calc R . .
C5C C 0.0454(5) 0.7816(2) 0.6128(3) 0.096(4) Uani 1 1 d G . .
H5CA H 0.0858 0.7822 0.6580 0.115 Uiso 1 1 calc R . .
C6C C 0.0375(4) 0.80990(18) 0.5712(3) 0.070(3) Uani 1 1 d G . .
H6CA H 0.0725 0.8295 0.5884 0.084 Uiso 1 1 calc R . .
C1D C -0.1239(4) 0.8409(2) 0.3744(3) 0.061(3) Uani 1 1 d G . .
C2D C -0.1067(5) 0.8342(3) 0.3156(4) 0.098(5) Uani 1 1 d G . .
H2DA H -0.0466 0.8317 0.3176 0.118 Uiso 1 1 calc R . .
C3D C -0.1784(7) 0.8311(3) 0.2540(3) 0.118(5) Uani 1 1 d G . .
H3DA H -0.1668 0.8265 0.2143 0.142 Uiso 1 1 calc R . .
C4D C -0.2673(6) 0.8347(3) 0.2511(4) 0.150(8) Uani 1 1 d G . .
H4DA H -0.3158 0.8326 0.2095 0.180 Uiso 1 1 calc R . .
C5D C -0.2845(4) 0.8414(3) 0.3099(6) 0.122(6) Uani 1 1 d G . .
H5DA H -0.3446 0.8439 0.3079 0.146 Uiso 1 1 calc R . .
C6D C -0.2128(5) 0.8446(2) 0.3715(4) 0.101(4) Uani 1 1 d G . .
H6DA H -0.2244 0.8491 0.4112 0.121 Uiso 1 1 calc R . .
C1E C 0.3653(5) 0.8939(2) 0.3658(3) 0.061(3) Uani 1 1 d G . .
C2E C 0.2901(4) 0.8953(2) 0.3059(4) 0.081(3) Uani 1 1 d G . .
H2EA H 0.2313 0.8959 0.3073 0.098 Uiso 1 1 calc R . .
C3E C 0.3019(6) 0.8958(3) 0.2439(3) 0.133(6) Uani 1 1 d G . .
H3EA H 0.2511 0.8967 0.2034 0.160 Uiso 1 1 calc R . .
C4E C 0.3889(8) 0.8949(3) 0.2418(4) 0.115(5) Uani 1 1 d G . .
H4EA H 0.3969 0.8952 0.1999 0.138 Uiso 1 1 calc R . .
C5E C 0.4640(6) 0.8935(2) 0.3017(5) 0.102(4) Uani 1 1 d G . .
H5EA H 0.5229 0.8929 0.3003 0.123 Uiso 1 1 calc R . .
C6E C 0.4522(4) 0.8930(2) 0.3637(4) 0.086(4) Uani 1 1 d G . .
H6EA H 0.5031 0.8920 0.4042 0.103 Uiso 1 1 calc R . .
C1F C 0.3830(4) 0.93222(15) 0.4888(3) 0.054(2) Uani 1 1 d G . .
C2F C 0.4077(5) 0.95960(19) 0.4573(3) 0.064(3) Uani 1 1 d G . .
H2FA H 0.4032 0.9578 0.4119 0.077 Uiso 1 1 calc R . .
C3F C 0.4390(6) 0.98970(15) 0.4929(4) 0.085(4) Uani 1 1 d G . .
H3FA H 0.4558 1.0082 0.4716 0.102 Uiso 1 1 calc R . .
C4F C 0.4457(6) 0.99243(17) 0.5600(4) 0.087(4) Uani 1 1 d G . .
H4FA H 0.4669 1.0128 0.5841 0.105 Uiso 1 1 calc R . .
C5F C 0.4210(6) 0.9650(2) 0.5915(3) 0.090(4) Uani 1 1 d G . .
H5FA H 0.4254 0.9669 0.6369 0.108 Uiso 1 1 calc R . .
C6F C 0.3896(5) 0.93494(19) 0.5559(3) 0.084(3) Uani 1 1 d G . .
H6FA H 0.3729 0.9164 0.5772 0.101 Uiso 1 1 calc R . .
C1G C 0.4285(5) 0.77672(17) 0.6080(3) 0.065(3) Uani 1 1 d G . .
C2G C 0.3418(5) 0.7852(2) 0.6054(4) 0.073(3) Uani 1 1 d G . .
H2GA H 0.3280 0.8080 0.6121 0.087 Uiso 1 1 calc R . .
C3G C 0.2756(4) 0.7601(3) 0.5930(4) 0.097(4) Uani 1 1 d G . .
H3GA H 0.2170 0.7659 0.5913 0.117 Uiso 1 1 calc R . .
C4G C 0.2961(6) 0.7264(3) 0.5832(4) 0.115(5) Uani 1 1 d G . .
H4GA H 0.2513 0.7094 0.5748 0.138 Uiso 1 1 calc R . .
C5G C 0.3827(7) 0.71791(16) 0.5857(4) 0.105(5) Uani 1 1 d G . .
H5GA H 0.3965 0.6951 0.5791 0.126 Uiso 1 1 calc R . .
C6G C 0.4489(5) 0.74306(19) 0.5981(4) 0.080(3) Uani 1 1 d G . .
H6GA H 0.5075 0.7373 0.5999 0.096 Uiso 1 1 calc R . .
C1H C 0.6175(4) 0.79099(18) 0.6286(4) 0.060(3) Uani 1 1 d G . .
C2H C 0.6395(5) 0.7887(2) 0.5708(3) 0.082(3) Uani 1 1 d G . .
H2HA H 0.6008 0.7983 0.5299 0.099 Uiso 1 1 calc R . .
C3H C 0.7187(6) 0.7722(2) 0.5736(4) 0.095(4) Uani 1 1 d G . .
H3HA H 0.7336 0.7707 0.5345 0.114 Uiso 1 1 calc R . .
C4H C 0.7759(5) 0.7580(2) 0.6341(5) 0.094(4) Uani 1 1 d G . .
H4HA H 0.8294 0.7468 0.6359 0.113 Uiso 1 1 calc R . .
C5H C 0.7539(5) 0.7602(2) 0.6919(4) 0.102(4) Uani 1 1 d G . .
H5HA H 0.7926 0.7506 0.7328 0.122 Uiso 1 1 calc R . .
C6H C 0.6747(5) 0.7767(2) 0.6892(3) 0.079(3) Uani 1 1 d G . .
H6HA H 0.6598 0.7783 0.7283 0.095 Uiso 1 1 calc R . .
C1I C 0.6093(4) 0.9093(3) 0.9413(4) 0.080(3) Uani 1 1 d G . .
C2I C 0.6933(6) 0.9064(3) 0.9345(4) 0.134(6) Uani 1 1 d G . .
H2IA H 0.6965 0.9014 0.8920 0.161 Uiso 1 1 calc R . .
C3I C 0.7726(4) 0.9110(4) 0.9905(6) 0.210(12) Uani 1 1 d G . .
H3IA H 0.8294 0.9090 0.9859 0.252 Uiso 1 1 calc R . .
C4I C 0.7678(6) 0.9184(4) 1.0533(5) 0.165(8) Uani 1 1 d G . .
H4IA H 0.8214 0.9215 1.0912 0.198 Uiso 1 1 calc R . .
C5I C 0.6838(8) 0.9213(3) 1.0602(4) 0.162(9) Uani 1 1 d G . .
H5IA H 0.6805 0.9263 1.1027 0.194 Uiso 1 1 calc R . .
C6I C 0.6045(6) 0.9168(3) 1.0042(4) 0.119(6) Uani 1 1 d G . .
H6IA H 0.5477 0.9187 1.0088 0.143 Uiso 1 1 calc R . .
C1J C 0.4709(6) 0.94570(18) 0.8342(4) 0.072(3) Uani 1 1 d G . .
C2J C 0.3938(5) 0.9477(2) 0.7758(4) 0.083(3) Uani 1 1 d G . .
H2JA H 0.3618 0.9278 0.7566 0.099 Uiso 1 1 calc R . .
C3J C 0.3642(5) 0.9792(3) 0.7457(4) 0.103(4) Uani 1 1 d G . .
H3JA H 0.3120 0.9806 0.7062 0.123 Uiso 1 1 calc R . .
C4J C 0.4116(8) 1.0088(2) 0.7741(6) 0.123(6) Uani 1 1 d G . .
H4JA H 0.3915 1.0301 0.7538 0.148 Uiso 1 1 calc R . .
C5J C 0.4887(8) 1.00675(18) 0.8326(6) 0.123(6) Uani 1 1 d G . .
H5JA H 0.5208 1.0267 0.8518 0.147 Uiso 1 1 calc R . .
C6J C 0.5184(5) 0.9752(2) 0.8627(4) 0.085(3) Uani 1 1 d G . .
H6JA H 0.5705 0.9739 0.9022 0.102 Uiso 1 1 calc R . .
C1K C 0.2281(5) 0.81983(16) 0.8478(3) 0.058(3) Uani 1 1 d G . .
C2K C 0.2473(5) 0.8155(2) 0.7892(3) 0.072(3) Uani 1 1 d G . .
H2KA H 0.2557 0.8347 0.7654 0.086 Uiso 1 1 calc R . .
C3K C 0.2540(6) 0.7828(3) 0.7657(4) 0.113(5) Uani 1 1 d G . .
H3KA H 0.2669 0.7799 0.7261 0.135 Uiso 1 1 calc R . .
C4K C 0.2415(6) 0.75445(19) 0.8009(6) 0.146(8) Uani 1 1 d G . .
H4KA H 0.2460 0.7323 0.7851 0.175 Uiso 1 1 calc R . .
C5K C 0.2223(6) 0.75877(17) 0.8596(5) 0.102(4) Uani 1 1 d G . .
H5KA H 0.2138 0.7396 0.8834 0.123 Uiso 1 1 calc R . .
C6K C 0.2156(5) 0.7915(2) 0.8830(3) 0.079(3) Uani 1 1 d G . .
H6KA H 0.2027 0.7944 0.9227 0.095 Uiso 1 1 calc R . .
C1L C 0.1835(5) 0.8594(2) 0.9469(3) 0.067(3) Uani 1 1 d G . .
C2L C 0.2431(5) 0.8466(2) 1.0080(4) 0.097(4) Uani 1 1 d G . .
H2LA H 0.3010 0.8389 1.0115 0.117 Uiso 1 1 calc R . .
C3L C 0.2170(7) 0.8451(3) 1.0641(3) 0.121(5) Uani 1 1 d G . .
H3LA H 0.2573 0.8365 1.1054 0.145 Uiso 1 1 calc R . .
C4L C 0.1313(8) 0.8564(3) 1.0589(4) 0.129(6) Uani 1 1 d G . .
H4LA H 0.1137 0.8555 1.0968 0.155 Uiso 1 1 calc R . .
C5L C 0.0717(6) 0.8692(3) 0.9978(5) 0.114(5) Uani 1 1 d G . .
H5LA H 0.0138 0.8769 0.9943 0.137 Uiso 1 1 calc R . .
C6L C 0.0978(5) 0.8707(2) 0.9417(3) 0.075(3) Uani 1 1 d G . .
H6LA H 0.0575 0.8793 0.9004 0.090 Uiso 1 1 calc R . .
B1 B 0.6733(10) 0.8694(6) 0.4828(7) 0.098(6) Uani 1 1 d . . .
F1 F 0.6721(6) 0.8952(2) 0.4371(4) 0.122(3) Uani 1 1 d . . .
F2 F 0.6196(8) 0.8806(3) 0.5179(5) 0.177(5) Uani 1 1 d . . .
F3 F 0.7589(6) 0.8642(3) 0.5239(5) 0.173(5) Uani 1 1 d . . .
F4 F 0.6358(6) 0.8416(3) 0.4453(4) 0.132(3) Uani 1 1 d . . .
B2 B 0.7499(10) 0.6221(3) 0.1390(7) 0.130(7) Uiso 1 1 d D . .
F5 F 0.7696(10) 0.5859(3) 0.1365(7) 0.128(5) Uiso 0.60 1 d PD A 1
F6 F 0.8076(12) 0.6326(5) 0.2011(8) 0.188(8) Uiso 0.60 1 d PD A 1
F7 F 0.6615(10) 0.6234(4) 0.1326(10) 0.178(7) Uiso 0.60 1 d PD A 1
F8 F 0.7699(15) 0.6364(5) 0.0873(9) 0.209(9) Uiso 0.60 1 d PD A 1
F5A F 0.7447(18) 0.6074(5) 0.1963(11) 0.157(9) Uiso 0.40 1 d PD A 2
F6A F 0.7301(14) 0.6585(4) 0.1474(10) 0.121(6) Uiso 0.40 1 d PD A 2
F7A F 0.6907(18) 0.6147(7) 0.0749(12) 0.206(14) Uiso 0.40 1 d PD A 2
F8A F 0.8379(13) 0.6238(6) 0.1410(15) 0.202(13) Uiso 0.40 1 d PD A 2
B3 B 0.5030(12) 0.8469(5) 0.0819(7) 0.190(15) Uani 1 1 d D . .
F9 F 0.4621(7) 0.8447(3) 0.0145(4) 0.145(3) Uani 1 1 d D . .
F11 F 0.4947(16) 0.8781(4) 0.1070(7) 0.269(10) Uani 1 1 d D . .
F12 F 0.4541(12) 0.8276(4) 0.1101(6) 0.217(7) Uani 1 1 d D . .
F10 F 0.5855(10) 0.8322(5) 0.1007(8) 0.269(9) Uani 1 1 d D . .
O1S O 0.0742(8) 0.8674(3) 0.2071(5) 0.125(3) Uiso 1 1 d D . .
O2S O 0.8281(17) 0.8694(6) 0.8587(12) 0.257(9) Uiso 1 1 d D . .
O3S O 0.9358(11) 0.7317(4) 0.8421(8) 0.182(5) Uiso 1 1 d D . .
O4S O -0.2396(13) 1.0373(5) 0.8092(11) 0.228(7) Uiso 1 1 d D . .
C1S C 0.1446(11) 0.8131(4) 0.2309(9) 0.146(6) Uiso 1 1 d D . .
H1SA H 0.1439 0.7913 0.2524 0.219 Uiso 1 1 calc R . .
H1SB H 0.2037 0.8237 0.2519 0.219 Uiso 1 1 calc R . .
H1SC H 0.1325 0.8095 0.1831 0.219 Uiso 1 1 calc R . .
C2S C 0.0734(11) 0.8357(3) 0.2390(8) 0.126(5) Uiso 1 1 d D . .
H2SA H 0.0136 0.8250 0.2186 0.151 Uiso 1 1 calc R . .
H2SB H 0.0852 0.8394 0.2872 0.151 Uiso 1 1 calc R . .
C3S C 0.0118(14) 0.8907(4) 0.2181(12) 0.171(8) Uiso 1 1 d D . .
H3SA H 0.0225 0.8915 0.2666 0.205 Uiso 1 1 calc R . .
H3SB H -0.0501 0.8823 0.1946 0.205 Uiso 1 1 calc R . .
C4S C 0.0198(17) 0.9263(5) 0.1937(12) 0.198(10) Uiso 1 1 d D . .
H4SA H -0.0232 0.9412 0.2033 0.298 Uiso 1 1 calc R . .
H4SB H 0.0067 0.9258 0.1453 0.298 Uiso 1 1 calc R . .
H4SC H 0.0809 0.9347 0.2168 0.298 Uiso 1 1 calc R . .
C5S C 0.903(2) 0.9332(6) 0.8418(16) 0.273(15) Uiso 1 1 d D . .
H5SA H 0.9096 0.9392 0.7992 0.410 Uiso 1 1 calc R . .
H5SB H 0.9624 0.9339 0.8779 0.410 Uiso 1 1 calc R . .
H5SC H 0.8630 0.9493 0.8515 0.410 Uiso 1 1 calc R . .
C6S C 0.8645(16) 0.8978(6) 0.8367(12) 0.177(8) Uiso 1 1 d D . .
H6SA H 0.8647 0.8903 0.7945 0.213 Uiso 1 1 calc R . .
C7S C 0.799(2) 0.8349(6) 0.8430(15) 0.254(14) Uiso 1 1 d D . .
H7SA H 0.8464 0.8210 0.8353 0.305 Uiso 1 1 calc R . .
H7SB H 0.7430 0.8334 0.8034 0.305 Uiso 1 1 calc R . .
C8S C 0.785(3) 0.8248(9) 0.9077(17) 0.34(2) Uiso 1 1 d D . .
H8SA H 0.7616 0.8017 0.9034 0.508 Uiso 1 1 calc R . .
H8SB H 0.7424 0.8404 0.9157 0.508 Uiso 1 1 calc R . .
H8SC H 0.8427 0.8259 0.9455 0.508 Uiso 1 1 calc R . .
C9S C 0.9866(15) 0.7742(5) 0.9270(11) 0.183(9) Uiso 1 1 d D . .
H9SA H 1.0316 0.7793 0.9713 0.275 Uiso 1 1 calc R . .
H9SB H 0.9266 0.7740 0.9299 0.275 Uiso 1 1 calc R . .
H9SC H 0.9889 0.7915 0.8949 0.275 Uiso 1 1 calc R . .
C10S C 1.0063(16) 0.7393(6) 0.9037(11) 0.228(11) Uiso 1 1 d D . .
H10B H 1.0648 0.7397 0.8973 0.273 Uiso 1 1 calc R . .
H10C H 1.0092 0.7219 0.9377 0.273 Uiso 1 1 calc R . .
C11S C 0.9518(19) 0.6984(5) 0.8232(13) 0.218(11) Uiso 1 1 d D . .
H11B H 0.8969 0.6844 0.8124 0.261 Uiso 1 1 calc R . .
H11C H 1.0007 0.6874 0.8604 0.261 Uiso 1 1 calc R . .
C12S C 0.978(2) 0.7019(7) 0.7622(13) 0.254(13) Uiso 1 1 d D . .
H12B H 0.9862 0.6794 0.7459 0.381 Uiso 1 1 calc R . .
H12C H 1.0348 0.7146 0.7743 0.381 Uiso 1 1 calc R . .
H12D H 0.9310 0.7141 0.7268 0.381 Uiso 1 1 calc R . .
C13S C -0.354(2) 1.0588(9) 0.7410(16) 0.280(16) Uiso 1 1 d D . .
H13B H -0.3873 1.0770 0.7115 0.420 Uiso 1 1 calc R . .
H13C H -0.3776 1.0551 0.7767 0.420 Uiso 1 1 calc R . .
H13D H -0.3597 1.0380 0.7149 0.420 Uiso 1 1 calc R . .
C14S C -0.253(2) 1.0687(8) 0.772(2) 0.38(3) Uiso 1 1 d D . .
H14A H -0.2223 1.0699 0.7398 0.460 Uiso 1 1 calc R . .
H14B H -0.2416 1.0892 0.8008 0.460 Uiso 1 1 calc R . .
C15S C -0.257(2) 1.0342(7) 0.8692(13) 0.261(14) Uiso 1 1 d D . .
H15A H -0.3225 1.0347 0.8600 0.313 Uiso 1 1 calc R . .
H15B H -0.2279 1.0526 0.9009 0.313 Uiso 1 1 calc R . .
C16S C -0.2174(18) 1.0001(6) 0.8975(13) 0.213(10) Uiso 1 1 d D . .
H16A H -0.2174 0.9977 0.9431 0.319 Uiso 1 1 calc R . .
H16B H -0.1556 0.9986 0.8985 0.319 Uiso 1 1 calc R . .
H16C H -0.2536 0.9820 0.8692 0.319 Uiso 1 1 calc R . .
O1W O 0.3886(7) 0.9211(3) 0.0160(5) 0.111(3) Uiso 1 1 d D . .
H1W H 0.434(7) 0.911(3) 0.062(3) 0.125 Uiso 1 1 d D . .
C1W C 0.3237(14) 0.9338(5) 0.0424(10) 0.165(7) Uiso 1 1 d . . .
H1WA H 0.2835 0.9498 0.0104 0.247 Uiso 1 1 calc R . .
H1WB H 0.3548 0.9454 0.0851 0.247 Uiso 1 1 calc R . .
H1WC H 0.2884 0.9150 0.0497 0.247 Uiso 1 1 calc R . .

loop_
_atom_site_aniso_label
_atom_site_aniso_U_11
_atom_site_aniso_U_22
_atom_site_aniso_U_33
_atom_site_aniso_U_23
_atom_site_aniso_U_13
_atom_site_aniso_U_12
Ag1 0.0934(6) 0.0661(5) 0.0551(4) -0.0094(4) 0.0337(4) 0.0039(5)
Ag2 0.0763(5) 0.0699(5) 0.0561(4) 0.0130(4) 0.0094(4) 0.0125(5)
Ag3 0.0497(4) 0.0843(6) 0.0694(5) 0.0004(4) 0.0252(4) -0.0059(4)
P1 0.0561(15) 0.0596(16) 0.0416(13) 0.0020(11) 0.0169(11) 0.0100(12)
P2 0.0480(14) 0.0663(17) 0.0493(14) -0.0125(12) 0.0205(11) -0.0095(12)
P3 0.0493(14) 0.0611(16) 0.0522(14) 0.0154(12) 0.0209(12) 0.0042(12)
P4 0.0596(16) 0.0624(17) 0.0470(13) 0.0009(11) 0.0148(12) 0.0125(13)
P5 0.0503(15) 0.082(2) 0.0527(15) -0.0175(13) 0.0238(12) -0.0109(13)
P6 0.0474(14) 0.0723(17) 0.0415(13) 0.0054(11) 0.0162(11) 0.0016(12)
C1 0.044(5) 0.048(6) 0.042(5) -0.005(4) 0.011(4) 0.008(4)
C2 0.039(5) 0.072(7) 0.040(5) -0.005(4) 0.013(4) 0.001(5)
C3 0.049(6) 0.079(8) 0.037(5) -0.005(5) 0.003(4) 0.000(5)
C4 0.050(6) 0.086(9) 0.066(7) -0.003(6) 0.011(5) -0.019(6)
C5 0.060(7) 0.068(8) 0.093(8) 0.007(6) 0.019(7) -0.011(6)
C6 0.051(6) 0.089(8) 0.057(6) 0.018(6) 0.005(5) -0.005(6)
C7 0.048(5) 0.048(6) 0.056(6) 0.011(4) 0.025(5) 0.015(4)
C8 0.052(6) 0.054(6) 0.038(5) 0.000(4) 0.026(4) 0.006(4)
C9 0.047(5) 0.063(7) 0.048(5) -0.007(4) 0.026(5) 0.010(5)
C10 0.056(6) 0.063(7) 0.053(6) -0.005(5) 0.010(5) 0.012(5)
C11 0.072(7) 0.064(8) 0.068(7) -0.029(5) 0.023(6) -0.015(6)
C12 0.080(8) 0.058(7) 0.070(7) -0.003(5) 0.030(6) 0.000(6)
C13 0.081(7) 0.049(6) 0.047(6) -0.012(4) 0.025(5) -0.006(5)
C14 0.051(6) 0.079(8) 0.038(5) -0.007(5) 0.027(5) 0.008(5)
C15 0.045(5) 0.066(7) 0.039(5) -0.005(4) 0.015(4) -0.013(5)
C16 0.054(6) 0.079(7) 0.021(4) -0.004(4) 0.011(4) -0.002(5)
C17 0.054(6) 0.087(9) 0.070(7) 0.014(6) 0.039(5) 0.021(6)
C18 0.063(7) 0.082(9) 0.079(8) 0.023(6) 0.037(6) 0.021(6)
C19 0.082(8) 0.094(9) 0.081(8) 0.040(7) 0.045(7) 0.018(7)
C20 0.063(7) 0.096(9) 0.057(6) 0.021(6) 0.022(5) 0.021(6)
C21 0.051(6) 0.062(7) 0.042(5) 0.011(4) 0.023(4) 0.008(5)
C22 0.051(6) 0.082(8) 0.038(5) 0.017(5) 0.025(4) 0.008(5)
C23 0.049(5) 0.056(7) 0.047(5) 0.003(4) 0.015(4) 0.004(5)
C24 0.049(6) 0.062(7) 0.058(6) -0.008(5) 0.013(5) -0.001(5)
C25 0.063(7) 0.071(8) 0.073(7) -0.011(6) 0.026(6) 0.011(6)
C26 0.063(7) 0.057(7) 0.088(8) -0.018(5) 0.027(6) -0.006(5)
C27 0.062(6) 0.064(7) 0.051(5) -0.013(5) 0.027(5) -0.006(5)
C28 0.059(6) 0.063(7) 0.031(4) 0.004(4) 0.024(4) 0.018(5)
C29 0.052(6) 0.046(6) 0.046(5) 0.004(4) 0.005(4) 0.013(5)
C30 0.042(5) 0.070(7) 0.046(5) -0.004(5) 0.010(4) 0.009(5)
C31 0.059(6) 0.100(9) 0.055(6) -0.007(6) 0.031(5) -0.010(6)
C32 0.093(9) 0.098(10) 0.065(7) 0.002(6) 0.046(7) -0.019(7)
C33 0.082(8) 0.075(8) 0.091(8) -0.015(6) 0.048(7) -0.017(6)
C34 0.079(8) 0.106(10) 0.077(8) -0.031(7) 0.037(7) -0.016(7)
C35 0.046(5) 0.066(7) 0.057(6) 0.005(5) 0.020(5) -0.004(5)
C36 0.037(5) 0.094(9) 0.042(5) -0.008(5) 0.015(4) 0.003(5)
C37 0.032(5) 0.071(7) 0.057(6) 0.004(5) 0.013(4) 0.003(5)
C38 0.065(7) 0.067(8) 0.069(7) 0.021(5) 0.035(5) 0.022(5)
C39 0.090(8) 0.095(10) 0.042(6) 0.016(6) 0.025(6) 0.036(7)
C40 0.068(7) 0.076(8) 0.081(8) 0.029(7) 0.020(6) 0.005(6)
C41 0.070(7) 0.082(8) 0.041(5) -0.002(5) 0.022(5) 0.014(6)
C42 0.044(5) 0.068(7) 0.050(6) 0.010(5) 0.013(4) 0.008(5)
C1A 0.074(7) 0.052(6) 0.074(7) -0.002(5) 0.040(6) 0.008(5)
C2A 0.058(7) 0.092(9) 0.068(7) 0.007(6) 0.015(6) 0.018(6)
C3A 0.067(8) 0.099(10) 0.111(10) 0.011(8) 0.026(7) -0.007(7)
C4A 0.073(10) 0.098(11) 0.175(16) 0.024(10) 0.065(11) 0.014(8)
C5A 0.095(10) 0.085(9) 0.147(13) -0.018(8) 0.081(10) 0.011(8)
C6A 0.075(7) 0.064(7) 0.099(9) -0.008(6) 0.045(7) 0.002(6)
C1B 0.067(7) 0.072(8) 0.051(6) 0.002(5) 0.011(5) 0.010(6)
C2B 0.062(7) 0.090(9) 0.072(7) 0.013(6) 0.023(6) 0.001(6)
C3B 0.087(10) 0.147(14) 0.100(10) 0.017(9) 0.050(8) 0.007(10)
C4B 0.150(16) 0.138(15) 0.135(13) 0.019(11) 0.085(13) -0.043(12)
C5B 0.103(11) 0.094(10) 0.148(13) 0.051(9) 0.061(10) 0.023(8)
C6B 0.088(8) 0.061(7) 0.084(8) 0.022(6) 0.035(7) 0.017(6)
C1C 0.056(6) 0.068(7) 0.047(5) -0.011(4) 0.025(5) -0.002(5)
C2C 0.082(8) 0.076(8) 0.058(6) 0.002(6) 0.030(6) -0.008(6)
C3C 0.093(9) 0.078(8) 0.092(9) 0.003(7) 0.053(8) -0.001(7)
C4C 0.089(9) 0.136(13) 0.080(9) 0.029(8) 0.059(8) 0.036(9)
C5C 0.087(10) 0.122(12) 0.070(8) 0.010(8) 0.018(7) 0.015(9)
C6C 0.062(7) 0.088(9) 0.061(7) -0.004(6) 0.023(6) 0.018(6)
C1D 0.049(6) 0.054(6) 0.072(7) -0.001(5) 0.011(5) -0.007(5)
C2D 0.061(7) 0.171(14) 0.052(7) -0.003(7) 0.006(6) -0.032(8)
C3D 0.128(13) 0.153(15) 0.057(8) -0.008(8) 0.015(9) -0.031(11)
C4D 0.112(14) 0.098(12) 0.157(17) 0.013(11) -0.052(12) -0.044(11)
C5D 0.080(10) 0.127(13) 0.124(13) -0.042(10) -0.005(10) 0.014(9)
C6D 0.056(8) 0.113(11) 0.128(12) -0.033(9) 0.026(8) -0.007(7)
C1E 0.066(7) 0.069(7) 0.059(6) 0.008(5) 0.036(6) -0.003(5)
C2E 0.069(8) 0.113(10) 0.061(7) 0.006(7) 0.021(6) 0.004(7)
C3E 0.141(15) 0.186(17) 0.073(10) 0.043(10) 0.041(10) -0.008(12)
C4E 0.154(15) 0.119(12) 0.114(13) -0.016(9) 0.098(13) -0.014(10)
C5E 0.093(10) 0.135(12) 0.108(11) 0.032(9) 0.072(9) 0.020(9)
C6E 0.065(8) 0.102(10) 0.105(10) 0.009(7) 0.047(7) 0.007(7)
C1F 0.046(5) 0.066(7) 0.056(6) 0.010(5) 0.026(5) 0.013(5)
C2F 0.073(7) 0.060(7) 0.057(6) 0.002(5) 0.021(5) 0.004(5)
C3F 0.092(9) 0.083(10) 0.087(9) 0.024(7) 0.040(7) -0.002(7)
C4F 0.068(8) 0.078(9) 0.107(11) -0.002(8) 0.021(7) 0.005(6)
C5F 0.115(10) 0.099(10) 0.064(7) -0.015(7) 0.042(7) 0.027(8)
C6F 0.075(8) 0.105(10) 0.080(8) 0.011(7) 0.036(7) 0.012(7)
C1G 0.079(8) 0.060(7) 0.051(6) 0.002(5) 0.019(5) 0.011(5)
C2G 0.055(7) 0.106(9) 0.053(6) 0.015(6) 0.014(5) 0.020(7)
C3G 0.079(9) 0.132(13) 0.078(8) 0.010(8) 0.024(7) 0.002(9)
C4G 0.081(11) 0.153(17) 0.107(11) 0.034(10) 0.030(9) -0.033(10)
C5G 0.141(14) 0.069(9) 0.107(10) -0.004(7) 0.045(10) -0.036(9)
C6G 0.092(9) 0.075(9) 0.074(7) 0.004(6) 0.030(7) 0.006(7)
C1H 0.057(6) 0.063(7) 0.067(7) 0.002(5) 0.029(5) 0.012(5)
C2H 0.076(8) 0.082(9) 0.084(8) -0.017(6) 0.024(7) 0.001(6)
C3H 0.079(9) 0.121(11) 0.093(10) -0.017(8) 0.041(8) 0.022(8)
C4H 0.077(9) 0.078(9) 0.139(12) -0.012(8) 0.053(9) 0.009(7)
C5H 0.068(8) 0.108(10) 0.130(12) 0.052(9) 0.037(8) 0.043(7)
C6H 0.064(7) 0.078(8) 0.092(9) 0.023(6) 0.024(6) 0.016(6)
C1I 0.059(7) 0.108(10) 0.078(8) -0.011(7) 0.032(6) -0.011(6)
C2I 0.070(10) 0.220(19) 0.125(13) -0.050(12) 0.050(9) -0.020(11)
C3I 0.048(9) 0.44(4) 0.117(14) -0.057(19) 0.003(9) -0.063(15)
C4I 0.105(15) 0.25(2) 0.111(14) -0.079(14) 0.009(11) -0.060(14)
C5I 0.114(14) 0.25(2) 0.109(13) -0.106(14) 0.021(11) -0.046(14)
C6I 0.087(10) 0.199(17) 0.072(9) -0.039(9) 0.030(8) -0.032(10)
C1J 0.076(8) 0.077(8) 0.089(8) -0.010(6) 0.059(7) -0.003(6)
C2J 0.074(8) 0.109(11) 0.075(8) 0.004(7) 0.038(7) -0.002(7)
C3J 0.104(11) 0.124(13) 0.098(10) 0.019(10) 0.057(9) 0.008(10)
C4J 0.162(17) 0.100(13) 0.157(16) 0.034(12) 0.117(15) 0.040(12)
C5J 0.179(18) 0.075(11) 0.168(16) -0.004(10) 0.129(15) 0.005(11)
C6J 0.098(9) 0.064(8) 0.105(9) -0.012(7) 0.052(8) -0.003(7)
C1K 0.038(5) 0.074(7) 0.053(6) 0.019(5) 0.006(4) 0.003(5)
C2K 0.064(7) 0.092(9) 0.058(7) -0.010(6) 0.020(5) 0.000(6)
C3K 0.077(9) 0.169(16) 0.080(9) -0.036(10) 0.014(7) 0.025(10)
C4K 0.075(10) 0.100(13) 0.21(2) -0.018(13) -0.008(12) 0.048(9)
C5K 0.095(10) 0.078(10) 0.124(12) 0.006(8) 0.027(9) 0.003(8)
C6K 0.071(8) 0.080(9) 0.085(8) 0.001(7) 0.027(6) 0.022(6)
C1L 0.062(7) 0.088(8) 0.045(6) 0.001(5) 0.012(5) -0.011(6)
C2L 0.118(11) 0.126(11) 0.051(7) 0.009(7) 0.035(7) 0.005(9)
C3L 0.156(15) 0.158(15) 0.057(8) 0.006(8) 0.050(9) -0.011(12)
C4L 0.150(15) 0.198(18) 0.065(9) 0.012(10) 0.069(11) -0.016(13)
C5L 0.118(12) 0.162(15) 0.082(10) -0.004(9) 0.061(10) -0.012(10)
C6L 0.069(8) 0.099(9) 0.062(7) -0.012(6) 0.029(6) -0.005(6)
B1 0.062(9) 0.191(19) 0.031(7) 0.009(9) 0.004(6) -0.015(10)
F1 0.114(7) 0.148(7) 0.113(6) -0.003(5) 0.051(5) -0.022(5)
F2 0.162(10) 0.295(15) 0.103(7) -0.023(7) 0.084(7) -0.065(9)
F3 0.100(7) 0.265(13) 0.103(6) 0.021(7) -0.025(5) -0.064(7)
F4 0.121(7) 0.160(8) 0.090(5) -0.002(5) 0.008(5) -0.043(6)
B3 0.23(4) 0.23(4) 0.098(19) 0.09(2) 0.05(2) 0.12(3)
F9 0.130(7) 0.218(10) 0.068(5) 0.020(5) 0.015(5) 0.022(7)
F11 0.42(3) 0.154(11) 0.161(12) -0.069(9) 0.014(13) 0.039(13)
F12 0.33(2) 0.208(13) 0.110(8) 0.035(8) 0.072(11) 0.091(13)
F10 0.151(12) 0.33(2) 0.221(15) -0.002(13) -0.059(11) 0.076(13)

loop_
_atom_type_symbol
_atom_type_description
_atom_type_scat_dispersion_real
_atom_type_scat_dispersion_imag
_atom_type_scat_source
C C 0.0033 0.0016 'International Tables Vol C Tables 4.2.6.8 and 6.1.1.4'
H H 0.0000 0.0000 'International Tables Vol C Tables 4.2.6.8 and 6.1.1.4'
B B 0.0013 0.0007 'International Tables Vol C Tables 4.2.6.8 and 6.1.1.4'
F F 0.0171 0.0103 'International Tables Vol C Tables 4.2.6.8 and 6.1.1.4'
P P 0.1023 0.0942 'International Tables Vol C Tables 4.2.6.8 and 6.1.1.4'
Ag Ag -0.8971 1.1015 'International Tables Vol C Tables 4.2.6.8 and 6.1.1.4'
O O 0.0106 0.0060 'International Tables Vol C Tables 4.2.6.8 and 6.1.1.4'

loop_
_geom_angle_atom_site_label_1
_geom_angle_atom_site_label_2
_geom_angle_atom_site_label_3
_geom_angle
P1 Ag1 P2 167.04(10)
P4 Ag2 P3 165.10(10)
P6 Ag3 P5 156.83(9)
C1A P1 C1B 105.1(3)
C1A P1 C1 106.3(4)
C1B P1 C1 110.9(4)
C1A P1 Ag1 117.9(3)
C1B P1 Ag1 107.3(3)
C1 P1 Ag1 109.2(3)
C1C P2 C1D 107.8(4)
C1C P2 C15 112.1(4)
C1D P2 C15 104.5(4)
C1C P2 Ag1 105.0(2)
C1D P2 Ag1 118.3(3)
C15 P2 Ag1 109.2(3)
C1E P3 C1F 107.9(3)
C1E P3 C22 105.4(4)
C1F P3 C22 112.0(4)
C1E P3 Ag2 119.1(3)
C1F P3 Ag2 104.5(2)
C22 P3 Ag2 108.1(3)
C1G P4 C1H 106.6(4)
C1G P4 C29 111.7(4)
C1H P4 C29 105.7(4)
C1G P4 Ag2 107.9(3)
C1H P4 Ag2 116.3(3)
C29 P4 Ag2 108.6(3)
C1I P5 C1J 106.7(5)
C1I P5 C36 106.6(4)
C1J P5 C36 108.5(4)
C1I P5 Ag3 116.5(3)
C1J P5 Ag3 104.7(3)
C36 P5 Ag3 113.5(3)
C1K P6 C1L 106.3(4)
C1K P6 C8 108.0(4)
C1L P6 C8 105.6(4)
C1K P6 Ag3 103.5(3)
C1L P6 Ag3 118.9(3)
C8 P6 Ag3 113.9(3)
C14 C1 C2 117.8(8)
C14 C1 P1 127.5(7)
C2 C1 P1 114.6(6)
C7 C2 C1 120.3(8)
C7 C2 C3 118.2(9)
C1 C2 C3 121.5(8)
C4 C3 C2 121.4(9)
C3 C4 C5 120.1(10)
C6 C5 C4 122.7(11)
C5 C6 C7 120.3(10)
C8 C7 C2 120.9(8)
C8 C7 C6 121.7(8)
C2 C7 C6 117.4(9)
C7 C8 C9 118.4(8)
C7 C8 P6 124.4(7)
C9 C8 P6 117.1(7)
C14 C9 C10 118.9(9)
C14 C9 C8 120.0(8)
C10 C9 C8 121.1(8)
C11 C10 C9 120.8(9)
C10 C11 C12 119.6(9)
C13 C12 C11 120.5(10)
C12 C13 C14 122.6(10)
C1 C14 C13 121.7(9)
C1 C14 C9 120.8(9)
C13 C14 C9 117.5(9)
C28 C15 C16 120.0(8)
C28 C15 P2 124.8(7)
C16 C15 P2 115.2(7)
C17 C16 C15 123.5(9)
C17 C16 C21 117.1(9)
C15 C16 C21 119.4(8)
C18 C17 C16 125.0(10)
C17 C18 C19 117.9(10)
C20 C19 C18 119.2(11)
C19 C20 C21 124.4(11)
C20 C21 C22 123.8(9)
C20 C21 C16 116.3(9)
C22 C21 C16 119.7(9)
C23 C22 C21 119.7(9)
C23 C22 P3 116.2(7)
C21 C22 P3 124.0(8)
C22 C23 C24 123.0(9)
C22 C23 C28 120.6(8)
C24 C23 C28 116.3(9)
C25 C24 C23 123.0(10)
C24 C25 C26 119.9(10)
C27 C26 C25 121.7(10)
C26 C27 C28 121.0(9)
C27 C28 C15 123.8(9)
C27 C28 C23 117.9(8)
C15 C28 C23 118.2(8)
C30 C29 C42 118.9(8)
C30 C29 P4 116.4(7)
C42 C29 P4 124.7(8)
C29 C30 C31 123.0(9)
C29 C30 C35 120.7(9)
C31 C30 C35 116.3(10)
C32 C31 C30 122.3(10)
C31 C32 C33 123.0(10)
C32 C33 C34 117.6(11)
C33 C34 C35 123.1(10)
C36 C35 C34 123.5(10)
C36 C35 C30 118.8(9)
C34 C35 C30 117.6(9)
C35 C36 C37 120.5(9)
C35 C36 P5 123.7(9)
C37 C36 P5 115.8(7)
C36 C37 C42 119.4(9)
C36 C37 C38 121.9(9)
C42 C37 C38 118.5(10)
C39 C38 C37 120.2(10)
C38 C39 C40 123.2(10)
C39 C40 C41 119.7(11)
C40 C41 C42 121.3(10)
C41 C42 C29 123.9(9)
C41 C42 C37 116.9(8)
C29 C42 C37 119.3(9)
C2A C1A C6A 120.0
C2A C1A P1 118.4(4)
C6A C1A P1 121.6(4)
C3A C2A C1A 120.0
C4A C3A C2A 120.0
C3A C4A C5A 120.0
C6A C5A C4A 120.0
C5A C6A C1A 120.0
C2B C1B C6B 120.0
C2B C1B P1 119.0(4)
C6B C1B P1 121.0(4)
C1B C2B C3B 120.0
C2B C3B C4B 120.0
C5B C4B C3B 120.0
C4B C5B C6B 120.0
C5B C6B C1B 120.0
C2C C1C C6C 120.0
C2C C1C P2 122.6(4)
C6C C1C P2 117.2(4)
C3C C2C C1C 120.0
C2C C3C C4C 120.0
C5C C4C C3C 120.0
C4C C5C C6C 120.0
C5C C6C C1C 120.0
C2D C1D C6D 120.0
C2D C1D P2 122.9(5)
C6D C1D P2 117.0(5)
C3D C2D C1D 120.0
C2D C3D C4D 120.0
C3D C4D C5D 120.0
C4D C5D C6D 120.0
C5D C6D C1D 120.0
C2E C1E C6E 120.0
C2E C1E P3 122.2(4)
C6E C1E P3 117.7(4)
C1E C2E C3E 120.0
C2E C3E C4E 120.0
C5E C4E C3E 120.0
C4E C5E C6E 120.0
C5E C6E C1E 120.0
C2F C1F C6F 120.0
C2F C1F P3 121.6(4)
C6F C1F P3 118.0(4)
C1F C2F C3F 120.0
C4F C3F C2F 120.0
C3F C4F C5F 120.0
C4F C5F C6F 120.0
C5F C6F C1F 120.0
C2G C1G C6G 120.0
C2G C1G P4 117.7(5)
C6G C1G P4 122.3(5)
C1G C2G C3G 120.0
C4G C3G C2G 120.0
C5G C4G C3G 120.0
C4G C5G C6G 120.0
C5G C6G C1G 120.0
C2H C1H C6H 120.0
C2H C1H P4 117.9(4)
C6H C1H P4 122.0(4)
C3H C2H C1H 120.0
C4H C3H C2H 120.0
C3H C4H C5H 120.0
C6H C5H C4H 120.0
C5H C6H C1H 120.0
C2I C1I C6I 120.0
C2I C1I P5 122.5(5)
C6I C1I P5 117.5(5)
C3I C2I C1I 120.0
C4I C3I C2I 120.0
C3I C4I C5I 120.0
C6I C5I C4I 120.0
C5I C6I C1I 120.0
C2J C1J C6J 120.0
C2J C1J P5 117.5(6)
C6J C1J P5 122.5(6)
C3J C2J C1J 120.0
C4J C3J C2J 120.0
C3J C4J C5J 120.0
C6J C5J C4J 120.0
C5J C6J C1J 120.0
C2K C1K C6K 120.0
C2K C1K P6 117.8(5)
C6K C1K P6 122.2(5)
C1K C2K C3K 120.0
C2K C3K C4K 120.0
C5K C4K C3K 120.0
C6K C5K C4K 120.0
C5K C6K C1K 120.0
C2L C1L C6L 120.0
C2L C1L P6 117.7(4)
C6L C1L P6 122.2(4)
C3L C2L C1L 120.0
C2L C3L C4L 120.0
C3L C4L C5L 120.0
C6L C5L C4L 120.0
C5L C6L C1L 120.0
F3 B1 F4 112.6(17)
F3 B1 F2 111.8(12)
F4 B1 F2 110.3(13)
F3 B1 F1 108.8(13)
F4 B1 F1 106.4(10)
F2 B1 F1 106.7(16)
F7 B2 F6 113.1(11)
F7 B2 F8 115.7(11)
F6 B2 F8 112.4(11)
F7 B2 F5A 73.5(13)
F6 B2 F5A 60.5(13)
F8 B2 F5A 170.7(15)
F7 B2 F7A 66.4(14)
F6 B2 F7A 174.6(16)
F8 B2 F7A 64.2(15)
F5A B2 F7A 123(2)
F7 B2 F8A 173.8(14)
F6 B2 F8A 68.9(13)
F8 B2 F8A 58.7(13)
F5A B2 F8A 112.0(12)
F7A B2 F8A 111.1(13)
F7 B2 F5 105.0(10)
F6 B2 F5 104.6(10)
F8 B2 F5 104.8(10)
F5A B2 F5 72.9(12)
F7A B2 F5 80.6(14)
F8A B2 F5 79.7(12)
F7 B2 F6A 73.8(11)
F6 B2 F6A 72.0(11)
F8 B2 F6A 79.7(12)
F5A B2 F6A 102.5(10)
F7A B2 F6A 102.9(11)
F8A B2 F6A 101.8(11)
F5 B2 F6A 175.3(12)
F9 B3 F10 109.3(13)
F9 B3 F11 113.4(13)
F10 B3 F11 119.3(19)
F9 B3 F12 107.4(14)
F10 B3 F12 105.9(16)
F11 B3 F12 100.2(16)
C2S O1S C3S 110.9(12)
C6S O2S C7S 144(3)
C10S O3S C11S 107.2(18)
C15S O4S C14S 122(3)
O1S C2S C1S 109.2(13)
O1S C3S C4S 112.8(17)
O2S C6S C5S 156(3)
O2S C7S C8S 100(2)
O3S C10S C9S 107.8(18)
O3S C11S C12S 107(2)
O4S C14S C13S 87(2)
O4S C15S C16S 104(2)

loop_
_geom_bond_atom_site_label_1
_geom_bond_atom_site_label_2
_geom_bond_distance
Ag1 P1 2.401(2)
Ag1 P2 2.410(2)
Ag2 P4 2.396(3)
Ag2 P3 2.410(3)
Ag3 P6 2.424(3)
Ag3 P5 2.424(3)
P1 C1A 1.799(6)
P1 C1B 1.814(6)
P1 C1 1.833(9)
P2 C1C 1.800(6)
P2 C1D 1.808(6)
P2 C15 1.834(9)
P3 C1E 1.811(6)
P3 C1F 1.814(6)
P3 C22 1.825(10)
P4 C1G 1.808(7)
P4 C1H 1.822(5)
P4 C29 1.845(9)
P5 C1I 1.791(7)
P5 C1J 1.814(7)
P5 C36 1.872(10)
P6 C1K 1.794(6)
P6 C1L 1.817(6)
P6 C8 1.839(9)
C1 C14 1.394(12)
C1 C2 1.456(13)
C2 C7 1.405(13)
C2 C3 1.462(13)
C3 C4 1.335(14)
C4 C5 1.358(15)
C5 C6 1.356(14)
C6 C7 1.446(14)
C7 C8 1.395(13)
C8 C9 1.441(12)
C9 C14 1.421(13)
C9 C10 1.425(13)
C10 C11 1.361(14)
C11 C12 1.411(15)
C12 C13 1.334(14)
C13 C14 1.410(13)
C15 C28 1.420(12)
C15 C16 1.430(13)
C16 C17 1.407(13)
C16 C21 1.444(13)
C17 C18 1.322(14)
C18 C19 1.433(15)
C19 C20 1.339(15)
C20 C21 1.401(14)
C21 C22 1.426(13)
C22 C23 1.404(13)
C23 C24 1.411(13)
C23 C28 1.469(13)
C24 C25 1.305(14)
C25 C26 1.392(15)
C26 C27 1.337(13)
C27 C28 1.385(13)
C29 C30 1.361(13)
C29 C42 1.418(13)
C30 C31 1.447(14)
C30 C35 1.453(14)
C31 C32 1.341(15)
C32 C33 1.371(15)
C33 C34 1.397(16)
C34 C35 1.424(15)
C35 C36 1.379(14)
C36 C37 1.394(14)
C37 C42 1.436(13)
C37 C38 1.450(13)
C38 C39 1.322(15)
C39 C40 1.351(15)
C40 C41 1.400(14)
C41 C42 1.412(14)
C1A C2A 1.3900
C1A C6A 1.3900
C2A C3A 1.3900
C3A C4A 1.3900
C4A C5A 1.3900
C5A C6A 1.3900
C1B C2B 1.3900
C1B C6B 1.3900
C2B C3B 1.3900
C3B C4B 1.3900
C4B C5B 1.3900
C5B C6B 1.3900
C1C C2C 1.3900
C1C C6C 1.3900
C2C C3C 1.3900
C3C C4C 1.3900
C4C C5C 1.3900
C5C C6C 1.3900
C1D C2D 1.3900
C1D C6D 1.3900
C2D C3D 1.3900
C3D C4D 1.3900
C4D C5D 1.3900
C5D C6D 1.3900
C1E C2E 1.3900
C1E C6E 1.3900
C2E C3E 1.3900
C3E C4E 1.3900
C4E C5E 1.3900
C5E C6E 1.3900
C1F C2F 1.3900
C1F C6F 1.3900
C2F C3F 1.3900
C3F C4F 1.3900
C4F C5F 1.3900
C5F C6F 1.3900
C1G C2G 1.3900
C1G C6G 1.3900
C2G C3G 1.3900
C3G C4G 1.3900
C4G C5G 1.3900
C5G C6G 1.3900
C1H C2H 1.3900
C1H C6H 1.3900
C2H C3H 1.3900
C3H C4H 1.3900
C4H C5H 1.3900
C5H C6H 1.3900
C1I C2I 1.3900
C1I C6I 1.3900
C2I C3I 1.3900
C3I C4I 1.3900
C4I C5I 1.3900
C5I C6I 1.3900
C1J C2J 1.3900
C1J C6J 1.3900
C2J C3J 1.3900
C3J C4J 1.3900
C4J C5J 1.3900
C5J C6J 1.3900
C1K C2K 1.3900
C1K C6K 1.3900
C2K C3K 1.3900
C3K C4K 1.3900
C4K C5K 1.3900
C5K C6K 1.3900
C1L C2L 1.3900
C1L C6L 1.3900
C2L C3L 1.3900
C3L C4L 1.3900
C4L C5L 1.3900
C5L C6L 1.3900
B1 F3 1.334(17)
B1 F4 1.35(2)
B1 F2 1.384(19)
B1 F1 1.391(18)
B2 F7 1.354(13)
B2 F6 1.364(13)
B2 F8 1.364(13)
B2 F5A 1.371(14)
B2 F7A 1.374(15)
B2 F8A 1.376(14)
B2 F5 1.459(13)
B2 F6A 1.483(13)
B3 F9 1.339(13)
B3 F10 1.345(13)
B3 F11 1.358(13)
B3 F12 1.363(14)
O1S C2S 1.413(9)
O1S C3S 1.421(10)
O2S C6S 1.404(10)
O2S C7S 1.423(10)
O3S C10S 1.407(10)
O3S C11S 1.412(10)
O4S C15S 1.399(10)
O4S C14S 1.430(10)
C1S C2S 1.490(9)
C3S C4S 1.506(10)
C5S C6S 1.505(10)
C7S C8S 1.518(10)
C9S C10S 1.520(10)
C11S C12S 1.501(10)
C13S C14S 1.530(10)
C15S C16S 1.502(10)
O1W C1W 1.42(2)

loop_
_geom_hbond_atom_site_label_D
_geom_hbond_atom_site_label_H
_geom_hbond_atom_site_label_A
_geom_hbond_distance_DH
_geom_hbond_distance_HA
_geom_hbond_distance_DA
_geom_hbond_angle_DHA
O1W H1W F11 1.054(11) 1.69(7) 2.650(19) 149(11)
